data_7204481
loop_
_publ_author_name
'Chi, Yun'
'Hsu, Peng-Fu'
'Liu, Chao-Shiuan'
'Ching, Wei-Li'
'Chou, Tsung-Yi'
'Carty, Arthur J.'
'Peng, Shie-Ming'
'Lee, Gene-Hsiang'
'Chuang, Shiow-Huey'

_publ_section_title
;
 Fluorinated aminoalkoxide CuII complexes: new CVD precursors for
 deposition of copper metal
;
_journal_issue 12
_journal_name_full 'Journal of Materials Chemistry'
_journal_page_first 3541
_journal_paper_doi 10.1039/b205419a
_journal_volume 12
_journal_year 2002
_chemical_formula_sum 'C16 H26 Cu F12 N2 O3'
_chemical_formula_weight 585.93
_chemical_name_systematic
; 
? 
;
_space_group_IT_number 2
_symmetry_cell_setting triclinic
_symmetry_space_group_name_Hall '-P 1'
_symmetry_space_group_name_H-M 'P -1'
_atom_sites_solution_hydrogens geom
_atom_sites_solution_primary direct
_atom_sites_solution_secondary difmap
_audit_creation_method SHELXL-97
_cell_angle_alpha 65.919(1)
_cell_angle_beta 74.578(1)
_cell_angle_gamma 83.479(1)
_cell_formula_units_Z 2
_cell_length_a 9.9469(4)
_cell_length_b 10.7389(4)
_cell_length_c 12.8240(5)
_cell_measurement_reflns_used 5890
_cell_measurement_temperature 150(1)
_cell_measurement_theta_max 27.50
_cell_measurement_theta_min 2.08
_cell_volume 1205.57(8)
_computing_cell_refinement 'Bruker SAINT'
_computing_data_collection 'Bruker SMART'
_computing_data_reduction 'Bruker SAINT'
_computing_molecular_graphics 'Bruker SHELXTL'
_computing_publication_material 'Bruker SHELXTL'
_computing_structure_refinement 'SHELXL-97 (Sheldrick, 1997)'
_computing_structure_solution 'SHELXS-97 (Sheldrick, 1990)'
_diffrn_ambient_temperature 150(1)
_diffrn_measured_fraction_theta_full 0.999
_diffrn_measured_fraction_theta_max 0.999
_diffrn_measurement_device_type 'Bruker SMART 1K CCD area detector'
_diffrn_measurement_method 'phi and omega scans'
_diffrn_radiation_monochromator graphite
_diffrn_radiation_source 'fine-focus sealed tube'
_diffrn_radiation_type MoK\a
_diffrn_radiation_wavelength 0.71073
_diffrn_reflns_av_R_equivalents 0.0298
_diffrn_reflns_av_sigmaI/netI 0.0424
_diffrn_reflns_limit_h_max 12
_diffrn_reflns_limit_h_min -12
_diffrn_reflns_limit_k_max 13
_diffrn_reflns_limit_k_min -13
_diffrn_reflns_limit_l_max 16
_diffrn_reflns_limit_l_min -16
_diffrn_reflns_number 16682
_diffrn_reflns_theta_full 27.50
_diffrn_reflns_theta_max 27.50
_diffrn_reflns_theta_min 2.08
_diffrn_standards_decay_% 0
_exptl_absorpt_coefficient_mu 1.018
_exptl_absorpt_correction_T_max 0.8621
_exptl_absorpt_correction_T_min 0.7454
_exptl_absorpt_correction_type multi-scan
_exptl_crystal_colour pink
_exptl_crystal_density_diffrn 1.614
_exptl_crystal_density_meas ?
_exptl_crystal_density_method 'not measured'
_exptl_crystal_description columnar
_exptl_crystal_F_000 594
_exptl_crystal_size_max 0.45
_exptl_crystal_size_mid 0.16
_exptl_crystal_size_min 0.10
_refine_diff_density_max 0.324
_refine_diff_density_min -0.352
_refine_diff_density_rms 0.051
_refine_ls_extinction_method none
_refine_ls_goodness_of_fit_ref 1.006
_refine_ls_hydrogen_treatment mixed
_refine_ls_matrix_type full
_refine_ls_number_parameters 318
_refine_ls_number_reflns 5522
_refine_ls_number_restraints 0
_refine_ls_restrained_S_all 1.006
_refine_ls_R_factor_all 0.0513
_refine_ls_R_factor_gt 0.0291
_refine_ls_shift/su_max 0.000
_refine_ls_shift/su_mean 0.000
_refine_ls_structure_factor_coef Fsqd
_refine_ls_weighting_details 'calc w=1/[\s^2^(Fo^2^)+(0.0286P)^2^+0.0000P] where P=(Fo^2^+2Fc^2^)/3'
_refine_ls_weighting_scheme calc
_refine_ls_wR_factor_gt 0.0604
_refine_ls_wR_factor_ref 0.0637
_reflns_number_gt 3934
_reflns_number_total 5522
_reflns_threshold_expression >2sigma(I)
_cod_data_source_file b205419a.txt
_cod_data_source_block ic7850
_cod_depositor_comments
;
The following automatic conversions were performed:
'_symmetry_cell_setting' value 'Triclinic' changed to 'triclinic'
according to '/home/saulius/struct/CIF-dictionaries/cif_core.dic'
dictionary named 'cif_core.dic' version 2.4.1 from 2010-06-29.

Automatic conversion script
Id: cif_fix_enum 1527 2010-12-29 10:47:43Z saulius 

The following automatic conversions were performed:

'_exptl_crystal_density_meas' value 'not_measured' was changed to '?'
- the value is perceived as not measured.

Automatic conversion script
Id: cif_fix_values 3008 2015-01-20 13:52:24Z robertas 
;
_cod_original_cell_volume 1205.58(8)
_cod_original_sg_symbol_H-M P-1
_cod_database_code 7204481

loop_
_symmetry_equiv_pos_as_xyz
'x, y, z'
'-x, -y, -z'

loop_
_atom_site_label
_atom_site_type_symbol
_atom_site_fract_x
_atom_site_fract_y
_atom_site_fract_z
_atom_site_U_iso_or_equiv
_atom_site_adp_type
_atom_site_occupancy
_atom_site_symmetry_multiplicity
_atom_site_calc_flag
_atom_site_refinement_flags
_atom_site_disorder_assembly
_atom_site_disorder_group
Cu1 Cu 0.0000 0.5000 0.5000 0.02026(8) Uani 1 2 d S . .
Cu2 Cu 0.0000 1.0000 0.0000 0.02140(9) Uani 1 2 d S . .
O1 O 0.11847(13) 0.63987(12) 0.47512(10) 0.0240(3) Uani 1 1 d . . .
O2 O 0.08036(13) 1.04313(12) 0.09867(10) 0.0261(3) Uani 1 1 d . . .
N1 N -0.09237(15) 0.51120(15) 0.65632(12) 0.0222(3) Uani 1 1 d . . .
H1A H -0.0657 0.4339 0.7144 0.027 Uiso 1 1 calc R . .
N2 N 0.17445(15) 1.08054(15) -0.12753(12) 0.0227(3) Uani 1 1 d . . .
H2A H 0.1481 1.1581 -0.1856 0.027 Uiso 1 1 calc R . .
C1 C -0.2890(2) 0.3723(3) 0.90123(19) 0.0553(7) Uani 1 1 d . . .
H1B H -0.1884 0.3664 0.8951 0.083 Uiso 1 1 calc R . .
H1C H -0.3184 0.2943 0.8917 0.083 Uiso 1 1 calc R . .
H1D H -0.3387 0.3712 0.9786 0.083 Uiso 1 1 calc R . .
C2 C -0.4794(2) 0.5151(3) 0.8141(2) 0.0480(6) Uani 1 1 d . . .
H2B H -0.4996 0.6009 0.7527 0.072 Uiso 1 1 calc R . .
H2C H -0.5294 0.5134 0.8916 0.072 Uiso 1 1 calc R . .
H2D H -0.5096 0.4383 0.8034 0.072 Uiso 1 1 calc R . .
C3 C -0.3224(2) 0.5035(2) 0.80583(17) 0.0342(5) Uani 1 1 d . . .
H3A H -0.2930 0.5823 0.8172 0.041 Uiso 1 1 calc R . .
C4 C -0.24706(18) 0.5121(2) 0.68304(16) 0.0272(4) Uani 1 1 d . . .
H4A H -0.2771 0.4344 0.6721 0.033 Uiso 1 1 calc R . .
H4B H -0.2775 0.5968 0.6248 0.033 Uiso 1 1 calc R . .
C5 C -0.03559(19) 0.63068(19) 0.65956(16) 0.0274(4) Uani 1 1 d . . .
H5A H -0.0280 0.6102 0.7404 0.033 Uiso 1 1 calc R . .
H5B H -0.0992 0.7098 0.6370 0.033 Uiso 1 1 calc R . .
C6 C 0.10983(19) 0.66553(18) 0.57337(15) 0.0230(4) Uani 1 1 d . . .
C7 C 0.2224(2) 0.5818(2) 0.63564(17) 0.0318(5) Uani 1 1 d . . .
C8 C 0.1360(2) 0.8190(2) 0.53289(18) 0.0358(5) Uani 1 1 d . . .
C9 C 0.3322(2) 1.1561(2) -0.39240(18) 0.0451(6) Uani 1 1 d . . .
H9A H 0.4166 1.1895 -0.4557 0.068 Uiso 1 1 calc R . .
H9B H 0.2885 1.2307 -0.3696 0.068 Uiso 1 1 calc R . .
H9C H 0.2668 1.1225 -0.4200 0.068 Uiso 1 1 calc R . .
C10 C 0.4421(2) 0.9237(2) -0.31935(19) 0.0384(5) Uani 1 1 d . . .
H10A H 0.4672 0.8514 -0.2504 0.058 Uiso 1 1 calc R . .
H10B H 0.5266 0.9575 -0.3824 0.058 Uiso 1 1 calc R . .
H10C H 0.3784 0.8873 -0.3465 0.058 Uiso 1 1 calc R . .
C11 C 0.3708(2) 1.0403(2) -0.28623(16) 0.0297(4) Uani 1 1 d . . .
H11A H 0.4376 1.0765 -0.2595 0.036 Uiso 1 1 calc R . .
C12 C 0.24337(19) 0.98510(19) -0.18361(16) 0.0264(4) Uani 1 1 d . . .
H12A H 0.1736 0.9570 -0.2121 0.032 Uiso 1 1 calc R . .
H12B H 0.2721 0.9023 -0.1224 0.032 Uiso 1 1 calc R . .
C13 C 0.26912(19) 1.1243(2) -0.07670(16) 0.0281(4) Uani 1 1 d . . .
H13A H 0.3111 1.2134 -0.1335 0.034 Uiso 1 1 calc R . .
H13B H 0.3454 1.0567 -0.0609 0.034 Uiso 1 1 calc R . .
C14 C 0.18591(19) 1.13679(19) 0.03918(15) 0.0247(4) Uani 1 1 d . . .
C15 C 0.2869(2) 1.1114(2) 0.11814(18) 0.0363(5) Uani 1 1 d . . .
C16 C 0.1222(2) 1.2806(2) 0.01220(17) 0.0334(5) Uani 1 1 d . . .
F1 F 0.19214(12) 0.44741(11) 0.68035(10) 0.0408(3) Uani 1 1 d . . .
F2 F 0.34912(12) 0.59614(14) 0.56451(11) 0.0508(3) Uani 1 1 d . . .
F3 F 0.23046(13) 0.61065(13) 0.72578(10) 0.0461(3) Uani 1 1 d . . .
F4 F 0.11171(13) 0.85737(12) 0.62378(10) 0.0454(3) Uani 1 1 d . . .
F5 F 0.05211(14) 0.89226(11) 0.46433(11) 0.0508(4) Uani 1 1 d . . .
F6 F 0.26629(14) 0.85547(12) 0.47052(11) 0.0533(4) Uani 1 1 d . . .
F7 F 0.22983(13) 1.13804(14) 0.21392(10) 0.0499(3) Uani 1 1 d . . .
F8 F 0.32766(14) 0.98160(13) 0.15602(11) 0.0540(4) Uani 1 1 d . . .
F9 F 0.40316(12) 1.18676(14) 0.06178(11) 0.0526(4) Uani 1 1 d . . .
F10 F 0.21659(14) 1.37903(12) -0.02936(11) 0.0510(3) Uani 1 1 d . . .
F11 F 0.03201(13) 1.29334(13) 0.10489(10) 0.0482(3) Uani 1 1 d . . .
F12 F 0.05047(12) 1.30963(12) -0.07069(10) 0.0411(3) Uani 1 1 d . . .
O3 O 0.03444(16) 0.78359(16) 0.26746(14) 0.0325(3) Uani 1 1 d . . .
H3B H 0.064(2) 0.762(2) 0.3246(19) 0.043(7) Uiso 1 1 d . . .
H3C H 0.065(2) 0.857(2) 0.229(2) 0.046(8) Uiso 1 1 d . . .

loop_
_atom_site_aniso_label
_atom_site_aniso_U_11
_atom_site_aniso_U_22
_atom_site_aniso_U_33
_atom_site_aniso_U_23
_atom_site_aniso_U_13
_atom_site_aniso_U_12
Cu1 0.02369(18) 0.01948(17) 0.01849(17) -0.00796(14) -0.00484(13) -0.00233(13)
Cu2 0.02114(18) 0.02580(19) 0.01684(17) -0.00625(14) -0.00540(13) -0.00509(14)
O1 0.0310(7) 0.0231(7) 0.0195(6) -0.0090(5) -0.0052(5) -0.0064(5)
O2 0.0282(7) 0.0317(7) 0.0172(6) -0.0049(6) -0.0062(5) -0.0119(6)
N1 0.0215(8) 0.0247(8) 0.0211(8) -0.0097(7) -0.0042(6) -0.0023(6)
N2 0.0235(8) 0.0260(8) 0.0182(8) -0.0071(7) -0.0062(6) -0.0026(6)
C1 0.0417(14) 0.0784(19) 0.0294(12) -0.0140(12) 0.0019(11) 0.0090(13)
C2 0.0261(12) 0.0632(16) 0.0572(15) -0.0317(13) -0.0021(11) 0.0015(11)
C3 0.0234(11) 0.0461(13) 0.0371(12) -0.0232(10) -0.0020(9) -0.0015(9)
C4 0.0220(10) 0.0329(12) 0.0296(11) -0.0146(9) -0.0064(9) -0.0018(8)
C5 0.0257(10) 0.0327(11) 0.0298(10) -0.0189(9) -0.0052(8) -0.0012(8)
C6 0.0261(10) 0.0228(10) 0.0220(9) -0.0087(8) -0.0082(8) -0.0021(8)
C7 0.0302(12) 0.0355(12) 0.0296(11) -0.0112(9) -0.0080(9) -0.0041(9)
C8 0.0484(14) 0.0280(12) 0.0364(12) -0.0139(10) -0.0150(11) -0.0051(10)
C9 0.0477(14) 0.0423(14) 0.0296(12) -0.0088(10) 0.0068(10) 0.0004(11)
C10 0.0299(12) 0.0480(14) 0.0433(13) -0.0264(11) -0.0063(10) 0.0026(10)
C11 0.0239(10) 0.0368(12) 0.0316(11) -0.0185(9) -0.0021(8) -0.0041(9)
C12 0.0266(11) 0.0267(11) 0.0256(10) -0.0107(9) -0.0052(9) -0.0006(8)
C13 0.0216(10) 0.0384(12) 0.0267(10) -0.0146(9) -0.0043(8) -0.0070(8)
C14 0.0244(10) 0.0301(11) 0.0202(9) -0.0081(8) -0.0062(8) -0.0074(8)
C15 0.0354(13) 0.0452(14) 0.0291(11) -0.0101(10) -0.0113(10) -0.0125(10)
C16 0.0373(12) 0.0374(13) 0.0275(11) -0.0134(10) -0.0060(9) -0.0092(10)
F1 0.0439(7) 0.0276(7) 0.0464(7) -0.0065(6) -0.0186(6) 0.0039(5)
F2 0.0247(7) 0.0663(9) 0.0541(8) -0.0179(7) -0.0070(6) -0.0005(6)
F3 0.0523(8) 0.0575(8) 0.0402(7) -0.0204(6) -0.0281(6) -0.0007(6)
F4 0.0672(9) 0.0368(7) 0.0480(8) -0.0273(6) -0.0208(7) -0.0039(6)
F5 0.0837(10) 0.0247(6) 0.0532(8) -0.0132(6) -0.0387(8) 0.0083(6)
F6 0.0589(9) 0.0406(8) 0.0541(8) -0.0148(6) 0.0014(7) -0.0272(7)
F7 0.0535(8) 0.0764(10) 0.0289(7) -0.0236(7) -0.0141(6) -0.0148(7)
F8 0.0579(9) 0.0518(9) 0.0599(9) -0.0140(7) -0.0418(7) 0.0056(7)
F9 0.0369(7) 0.0783(10) 0.0440(8) -0.0162(7) -0.0141(6) -0.0266(7)
F10 0.0591(9) 0.0342(7) 0.0567(8) -0.0129(6) -0.0092(7) -0.0202(6)
F11 0.0578(9) 0.0517(8) 0.0396(7) -0.0285(6) -0.0025(6) 0.0008(7)
F12 0.0486(8) 0.0405(7) 0.0397(7) -0.0169(6) -0.0222(6) 0.0102(6)
O3 0.0435(9) 0.0247(8) 0.0289(8) -0.0030(7) -0.0188(7) -0.0045(7)

loop_
_atom_type_symbol
_atom_type_description
_atom_type_scat_dispersion_real
_atom_type_scat_dispersion_imag
_atom_type_scat_source
C C 0.0033 0.0016 'International Tables Vol C Tables 4.2.6.8 and 6.1.1.4'
H H 0.0000 0.0000 'International Tables Vol C Tables 4.2.6.8 and 6.1.1.4'
N N 0.0061 0.0033 'International Tables Vol C Tables 4.2.6.8 and 6.1.1.4'
O O 0.0106 0.0060 'International Tables Vol C Tables 4.2.6.8 and 6.1.1.4'
F F 0.0171 0.0103 'International Tables Vol C Tables 4.2.6.8 and 6.1.1.4'
Cu Cu 0.3201 1.2651 'International Tables Vol C Tables 4.2.6.8 and 6.1.1.4'

loop_
_geom_angle_atom_site_label_1
_geom_angle_atom_site_label_2
_geom_angle_atom_site_label_3
_geom_angle
_geom_angle_site_symmetry_1
_geom_angle_site_symmetry_3
_geom_angle_publ_flag
O1 Cu1 O1 180.000(1) . 2_566 ?
O1 Cu1 N1 93.57(5) . 2_566 ?
O1 Cu1 N1 86.43(5) 2_566 2_566 ?
O1 Cu1 N1 86.43(5) . . ?
O1 Cu1 N1 93.57(5) 2_566 . ?
N1 Cu1 N1 180.0 2_566 . ?
O2 Cu2 O2 180.0 . 2_575 ?
O2 Cu2 N2 86.08(5) . . ?
O2 Cu2 N2 93.92(5) 2_575 . ?
O2 Cu2 N2 93.92(5) . 2_575 ?
O2 Cu2 N2 86.08(5) 2_575 2_575 ?
N2 Cu2 N2 180.0 . 2_575 ?
C6 O1 Cu1 114.40(10) . . ?
C6 O1 H3B 128.8(6) . . ?
Cu1 O1 H3B 91.7(6) . . ?
C14 O2 Cu2 114.00(10) . . ?
C14 O2 H3C 133.5(7) . . ?
Cu2 O2 H3C 97.2(6) . . ?
C5 N1 C4 112.81(14) . . ?
C5 N1 Cu1 108.27(11) . . ?
C4 N1 Cu1 113.64(10) . . ?
C5 N1 H1A 107.3 . . ?
C4 N1 H1A 107.3 . . ?
Cu1 N1 H1A 107.3 . . ?
C13 N2 C12 112.58(14) . . ?
C13 N2 Cu2 108.71(10) . . ?
C12 N2 Cu2 112.28(11) . . ?
C13 N2 H2A 107.7 . . ?
C12 N2 H2A 107.7 . . ?
Cu2 N2 H2A 107.7 . . ?
C3 C1 H1B 109.5 . . ?
C3 C1 H1C 109.5 . . ?
H1B C1 H1C 109.5 . . ?
C3 C1 H1D 109.5 . . ?
H1B C1 H1D 109.5 . . ?
H1C C1 H1D 109.5 . . ?
C3 C2 H2B 109.5 . . ?
C3 C2 H2C 109.5 . . ?
H2B C2 H2C 109.5 . . ?
C3 C2 H2D 109.5 . . ?
H2B C2 H2D 109.5 . . ?
H2C C2 H2D 109.5 . . ?
C1 C3 C4 112.09(17) . . ?
C1 C3 C2 110.33(18) . . ?
C4 C3 C2 108.32(16) . . ?
C1 C3 H3A 108.7 . . ?
C4 C3 H3A 108.7 . . ?
C2 C3 H3A 108.7 . . ?
N1 C4 C3 115.91(15) . . ?
N1 C4 H4A 108.3 . . ?
C3 C4 H4A 108.3 . . ?
N1 C4 H4B 108.3 . . ?
C3 C4 H4B 108.3 . . ?
H4A C4 H4B 107.4 . . ?
N1 C5 C6 109.51(14) . . ?
N1 C5 H5A 109.8 . . ?
C6 C5 H5A 109.8 . . ?
N1 C5 H5B 109.8 . . ?
C6 C5 H5B 109.8 . . ?
H5A C5 H5B 108.2 . . ?
O1 C6 C7 109.06(15) . . ?
O1 C6 C8 108.06(14) . . ?
C7 C6 C8 109.57(15) . . ?
O1 C6 C5 111.94(14) . . ?
C7 C6 C5 109.83(15) . . ?
C8 C6 C5 108.33(15) . . ?
F2 C7 F3 107.51(16) . . ?
F2 C7 F1 106.10(16) . . ?
F3 C7 F1 106.73(15) . . ?
F2 C7 C6 113.58(16) . . ?
F3 C7 C6 113.02(16) . . ?
F1 C7 C6 109.45(15) . . ?
F5 C8 F6 106.85(17) . . ?
F5 C8 F4 107.44(17) . . ?
F6 C8 F4 107.16(16) . . ?
F5 C8 C6 109.95(16) . . ?
F6 C8 C6 112.78(17) . . ?
F4 C8 C6 112.36(16) . . ?
C11 C9 H9A 109.5 . . ?
C11 C9 H9B 109.5 . . ?
H9A C9 H9B 109.5 . . ?
C11 C9 H9C 109.5 . . ?
H9A C9 H9C 109.5 . . ?
H9B C9 H9C 109.5 . . ?
C11 C10 H10A 109.5 . . ?
C11 C10 H10B 109.5 . . ?
H10A C10 H10B 109.5 . . ?
C11 C10 H10C 109.5 . . ?
H10A C10 H10C 109.5 . . ?
H10B C10 H10C 109.5 . . ?
C10 C11 C9 110.87(17) . . ?
C10 C11 C12 109.08(16) . . ?
C9 C11 C12 111.97(17) . . ?
C10 C11 H11A 108.3 . . ?
C9 C11 H11A 108.3 . . ?
C12 C11 H11A 108.3 . . ?
N2 C12 C11 116.07(15) . . ?
N2 C12 H12A 108.3 . . ?
C11 C12 H12A 108.3 . . ?
N2 C12 H12B 108.3 . . ?
C11 C12 H12B 108.3 . . ?
H12A C12 H12B 107.4 . . ?
N2 C13 C14 109.61(14) . . ?
N2 C13 H13A 109.7 . . ?
C14 C13 H13A 109.7 . . ?
N2 C13 H13B 109.7 . . ?
C14 C13 H13B 109.7 . . ?
H13A C13 H13B 108.2 . . ?
O2 C14 C15 108.50(14) . . ?
O2 C14 C16 108.59(15) . . ?
C15 C14 C16 109.76(16) . . ?
O2 C14 C13 111.99(15) . . ?
C15 C14 C13 108.17(16) . . ?
C16 C14 C13 109.80(15) . . ?
F8 C15 F7 106.73(16) . . ?
F8 C15 F9 106.70(18) . . ?
F7 C15 F9 106.76(16) . . ?
F8 C15 C14 110.56(16) . . ?
F7 C15 C14 112.95(18) . . ?
F9 C15 C14 112.74(16) . . ?
F11 C16 F10 106.93(16) . . ?
F11 C16 F12 106.29(16) . . ?
F10 C16 F12 106.69(15) . . ?
F11 C16 C14 113.39(16) . . ?
F10 C16 C14 113.81(16) . . ?
F12 C16 C14 109.27(15) . . ?
H3B O3 H3C 102(2) . . ?

loop_
_geom_bond_atom_site_label_1
_geom_bond_atom_site_label_2
_geom_bond_distance
_geom_bond_site_symmetry_2
_geom_bond_publ_flag
Cu1 O1 1.8861(11) . ?
Cu1 O1 1.8861(11) 2_566 ?
Cu1 N1 2.0173(14) 2_566 ?
Cu1 N1 2.0173(14) . ?
Cu2 O2 1.8854(11) . ?
Cu2 O2 1.8854(11) 2_575 ?
Cu2 N2 2.0276(14) . ?
Cu2 N2 2.0276(14) 2_575 ?
O1 C6 1.375(2) . ?
O1 H3B 2.02(2) . ?
O2 C14 1.372(2) . ?
O2 H3C 2.01(2) . ?
N1 C5 1.479(2) . ?
N1 C4 1.485(2) . ?
N1 H1A 0.9300 . ?
N2 C13 1.486(2) . ?
N2 C12 1.489(2) . ?
N2 H2A 0.9300 . ?
C1 C3 1.515(3) . ?
C1 H1B 0.9800 . ?
C1 H1C 0.9800 . ?
C1 H1D 0.9800 . ?
C2 C3 1.531(3) . ?
C2 H2B 0.9800 . ?
C2 H2C 0.9800 . ?
C2 H2D 0.9800 . ?
C3 C4 1.523(2) . ?
C3 H3A 1.0000 . ?
C4 H4A 0.9900 . ?
C4 H4B 0.9900 . ?
C5 C6 1.546(2) . ?
C5 H5A 0.9900 . ?
C5 H5B 0.9900 . ?
C6 C7 1.536(3) . ?
C6 C8 1.543(3) . ?
C7 F2 1.328(2) . ?
C7 F3 1.337(2) . ?
C7 F1 1.354(2) . ?
C8 F5 1.329(2) . ?
C8 F6 1.335(2) . ?
C8 F4 1.344(2) . ?
C9 C11 1.528(3) . ?
C9 H9A 0.9800 . ?
C9 H9B 0.9800 . ?
C9 H9C 0.9800 . ?
C10 C11 1.524(3) . ?
C10 H10A 0.9800 . ?
C10 H10B 0.9800 . ?
C10 H10C 0.9800 . ?
C11 C12 1.529(2) . ?
C11 H11A 1.0000 . ?
C12 H12A 0.9900 . ?
C12 H12B 0.9900 . ?
C13 C14 1.547(2) . ?
C13 H13A 0.9900 . ?
C13 H13B 0.9900 . ?
C14 C15 1.537(3) . ?
C14 C16 1.538(3) . ?
C15 F8 1.329(2) . ?
C15 F7 1.339(2) . ?
C15 F9 1.344(2) . ?
C16 F11 1.332(2) . ?
C16 F10 1.335(2) . ?
C16 F12 1.349(2) . ?
O3 H3B 0.80(2) . ?
O3 H3C 0.78(2) . ?
